data_1550229
loop_
_publ_author_name
'Anker, Mathew'
'Lein, Matthias'
'Coles, Martyn P.'

_publ_section_title
;
 Reduction of Organic Azides by Indyl-Anions. Isolation and Reactivity
 Studies of Indium-Nitrogen Multiple Bonds
;
_journal_name_full 'Chemical Science'
_journal_paper_doi 10.1039/C8SC04078H
_journal_year 2019
_chemical_formula_moiety 'C56 H92 In2 K2 N4 O2 Si4, 0.5(C6 H14)'
_chemical_formula_sum 'C59 H99 In2 K2 N4 O2 Si4'
_chemical_formula_weight 1316.62
_space_group_IT_number 15
_symmetry_cell_setting monoclinic
_symmetry_Int_Tables_number 15
_symmetry_space_group_name_Hall '-I 2ya'
_symmetry_space_group_name_H-M 'I 1 2/a 1'
_atom_sites_solution_hydrogens geom
_audit_conform_dict_location ftp://ftp.iucr.org/pub/cif_core.dic
_audit_conform_dict_name cif_core.dic
_audit_conform_dict_version 2.4.3
_audit_creation_date 2018-05-07T12:13:17-00:00
_audit_creation_method 'WinGX routine CIF_UPDATE'
_audit_update_record
;
2018-08-23 deposited with the CCDC.
2018-11-12 downloaded from the CCDC.
;
_cell_angle_alpha 90
_cell_angle_beta 108.5063(14)
_cell_angle_gamma 90
_cell_formula_units_Z 8
_cell_length_a 23.2852(3)
_cell_length_b 17.27697(18)
_cell_length_c 36.4720(5)
_cell_measurement_reflns_used 24607
_cell_measurement_temperature 120.00(10)
_cell_measurement_theta_max 73.465
_cell_measurement_theta_min 5.223
_cell_measurement_wavelength 1.54184
_cell_volume 13913.9(3)
_computing_cell_refinement 'CrysAlisPro 1.171.38.46 (Rigaku OD, 2015)'
_computing_data_collection 'CrysAlisPro 1.171.38.46 (Rigaku OD, 2015)'
_computing_data_reduction 'CrysAlisPro 1.171.38.46 (Rigaku OD, 2015)'
_computing_molecular_graphics 'Ortep for Windows (Farrugia, 2012)'
_computing_publication_material 'WinGX publication routines (Farrugia, 2012)'
_computing_structure_refinement 'SHELXL-2014/6 (Sheldrick, 2014)'
_diffrn_ambient_temperature 120.00(10)
_diffrn_detector 'CCD plate'
_diffrn_detector_area_resol_mean 8.0856
_diffrn_measured_fraction_theta_full 0.9986
_diffrn_measured_fraction_theta_max 0.9987
_diffrn_measurement_device 'four-circle diffractometer'
_diffrn_measurement_device_type 'SuperNova, Dual, Cu at zero, EosS2'
_diffrn_measurement_method '\w scans'
_diffrn_orient_matrix_type 'CrysAlisPro convention (1999,Acta A55,543-557)'
_diffrn_orient_matrix_UB_11 -0.0138371
_diffrn_orient_matrix_UB_12 0.0470878
_diffrn_orient_matrix_UB_13 -0.0376991
_diffrn_orient_matrix_UB_21 0.02781
_diffrn_orient_matrix_UB_22 -0.0647594
_diffrn_orient_matrix_UB_23 -0.018032
_diffrn_orient_matrix_UB_31 -0.0624216
_diffrn_orient_matrix_UB_32 -0.0392815
_diffrn_orient_matrix_UB_33 -0.0154703
_diffrn_radiation_monochromator mirror
_diffrn_radiation_probe x-ray
_diffrn_radiation_type 'Cu K\a'
_diffrn_radiation_wavelength 1.54184
_diffrn_reflns_av_R_equivalents 0.0289
_diffrn_reflns_av_unetI/netI 0.0372
_diffrn_reflns_Laue_measured_fraction_full 0.976
_diffrn_reflns_Laue_measured_fraction_max 0.999
_diffrn_reflns_limit_h_max 26
_diffrn_reflns_limit_h_min -27
_diffrn_reflns_limit_k_max 20
_diffrn_reflns_limit_k_min -20
_diffrn_reflns_limit_l_max 43
_diffrn_reflns_limit_l_min -43
_diffrn_reflns_number 47273
_diffrn_reflns_point_group_measured_fraction_full 0.976
_diffrn_reflns_point_group_measured_fraction_max 0.999
_diffrn_reflns_theta_full 66.4915
_diffrn_reflns_theta_max 66.5974
_diffrn_reflns_theta_min 3.7195
_diffrn_source 'micro-focus sealed X-ray tube'
_exptl_absorpt_coefficient_mu 7.268
_exptl_absorpt_correction_T_max 0.801
_exptl_absorpt_correction_T_min 0.446
_exptl_absorpt_correction_type gaussian
_exptl_absorpt_process_details
;
        CrysAlisPro 1.171.38.46 (Rigaku Oxford Diffraction, 2015)
Numerical absorption correction based on gaussian integration over
                        a multifaceted crystal model
        Empirical absorption correction using spherical harmonics,
 implemented in SCALE3 ABSPACK scaling algorithm.
;
_exptl_crystal_colour 'intense yellow'
_exptl_crystal_density_diffrn 1.257
_exptl_crystal_density_method 'not measured'
_exptl_crystal_description block
_exptl_crystal_F_000 5512
_exptl_crystal_size_max 0.187
_exptl_crystal_size_mid 0.123
_exptl_crystal_size_min 0.095
_refine_diff_density_max 2.339
_refine_diff_density_min -1.481
_refine_diff_density_rms 0.087
_refine_ls_extinction_method none
_refine_ls_goodness_of_fit_ref 1.081
_refine_ls_hydrogen_treatment constr
_refine_ls_matrix_type full
_refine_ls_number_constraints 0
_refine_ls_number_parameters 703
_refine_ls_number_reflns 12283
_refine_ls_number_restraints 9
_refine_ls_restrained_S_all 1.081
_refine_ls_R_factor_all 0.0464
_refine_ls_R_factor_gt 0.0426
_refine_ls_shift/su_max 0.001
_refine_ls_shift/su_mean 0
_refine_ls_structure_factor_coef Fsqd
_refine_ls_weighting_details 'w=1/[\s^2^(Fo^2^)+(0.0464P)^2^+57.4133P] where P=(Fo^2^+2Fc^2^)/3'
_refine_ls_weighting_scheme calc
_refine_ls_wR_factor_gt 0.1034
_refine_ls_wR_factor_ref 0.1065
_reflns_number_gt 11198
_reflns_number_total 12283
_reflns_threshold_expression 'I > 2\s(I)'
_cod_data_source_file c8sc04078h2.cif
_cod_data_source_block 3
_cod_original_sg_symbol_H-M i_1_2/a_1
_cod_database_code 1550229

loop_
_symmetry_equiv_pos_as_xyz
'x, y, z'
'-x+1/2, y, -z'
'x+1/2, y+1/2, z+1/2'
'-x+1, y+1/2, -z+1/2'
'-x, -y, -z'
'x-1/2, -y, z'
'-x+1/2, -y+1/2, -z+1/2'
'x, -y+1/2, z+1/2'

loop_
_atom_site_label
_atom_site_type_symbol
_atom_site_fract_x
_atom_site_fract_y
_atom_site_fract_z
_atom_site_U_iso_or_equiv
_atom_site_adp_type
_atom_site_occupancy
_atom_site_calc_flag
_atom_site_disorder_assembly
_atom_site_disorder_group
In1 In 0.11459(2) 0.14107(2) 0.11062(2) 0.02962(8) Uani 1 d . .
In2 In -0.00586(2) 0.36242(2) 0.10531(2) 0.03341(8) Uani 1 d . .
K1 K -0.03100(3) 0.13676(5) 0.12405(2) 0.03588(18) Uani 1 d . .
K2 K 0.15276(3) 0.36599(5) 0.12153(3) 0.03555(18) Uani 1 d . .
Si1 Si 0.18663(4) -0.03728(5) 0.13442(3) 0.02309(18) Uani 1 d . .
Si2 Si 0.22100(4) 0.06568(5) 0.07510(3) 0.02369(18) Uani 1 d . .
Si3 Si -0.05344(4) 0.54231(5) 0.13116(2) 0.02186(18) Uani 1 d . .
Si4 Si -0.14643(4) 0.43629(5) 0.07458(3) 0.02516(19) Uani 1 d . .
O1 O 0.21903(13) -0.00440(14) 0.10410(9) 0.0405(7) Uani 1 d . .
O2 O -0.11777(10) 0.50261(14) 0.10751(8) 0.0346(6) Uani 1 d . .
N1 N 0.12569(11) 0.01947(15) 0.13156(7) 0.0197(5) Uani 1 d . .
N2 N 0.19173(12) 0.14638(15) 0.08847(8) 0.0209(5) Uani 1 d . .
N3 N 0.00326(11) 0.48443(15) 0.12719(7) 0.0198(5) Uani 1 d . .
N4 N -0.10449(12) 0.35487(15) 0.08583(8) 0.0229(6) Uani 1 d . .
C1 C 0.07696(14) 0.00090(18) 0.14468(9) 0.0209(6) Uani 1 d . .
C2 C 0.02419(15) -0.0359(2) 0.11962(10) 0.0276(7) Uani 1 d . .
C3 C -0.02598(16) -0.0479(2) 0.13192(12) 0.0371(8) Uani 1 d . .
H3 H -0.0606 -0.0733 0.1151 0.044 Uiso 1 calc . .
C4 C -0.02677(18) -0.0240(3) 0.16774(12) 0.0425(9) Uani 1 d . .
H4 H -0.0619 -0.0314 0.1752 0.051 Uiso 1 calc . .
C5 C 0.02399(17) 0.0108(2) 0.19264(11) 0.0351(8) Uani 1 d . .
H5 H 0.0237 0.0261 0.2176 0.042 Uiso 1 calc . .
C6 C 0.07597(15) 0.0240(2) 0.18198(9) 0.0248(7) Uani 1 d . .
C8 C -0.0180(2) -0.0005(4) 0.05024(13) 0.0743(19) Uani 1 d . .
H8A H -0.0581 0.0033 0.0534 0.111 Uiso 1 calc A 1
H8B H -0.0222 -0.0172 0.0238 0.111 Uiso 1 calc A 1
H8C H 0.0019 0.0502 0.055 0.111 Uiso 1 calc A 1
C10 C 0.13015(16) 0.0622(2) 0.21086(10) 0.0335(8) Uani 1 d . .
H10 H 0.1624 0.0677 0.1983 0.04 Uiso 1 calc . .
C11 C 0.1145(2) 0.1437(3) 0.22155(14) 0.0541(12) Uani 1 d . .
H11A H 0.0986 0.1747 0.198 0.081 Uiso 1 calc . .
H11B H 0.1511 0.1684 0.2387 0.081 Uiso 1 calc . .
H11C H 0.0839 0.14 0.2347 0.081 Uiso 1 calc . .
C12 C 0.1557(2) 0.0127(4) 0.24688(12) 0.0581(14) Uani 1 d . .
H12A H 0.1251 0.0068 0.26 0.087 Uiso 1 calc . .
H12B H 0.1918 0.0378 0.2644 0.087 Uiso 1 calc . .
H12C H 0.1667 -0.0384 0.2395 0.087 Uiso 1 calc . .
C13 C 0.16706(19) -0.1405(2) 0.12250(14) 0.0423(10) Uani 1 d . .
H13A H 0.1434 -0.1451 0.0951 0.063 Uiso 1 calc . .
H13B H 0.1431 -0.1598 0.1383 0.063 Uiso 1 calc . .
H13C H 0.2043 -0.171 0.1278 0.063 Uiso 1 calc . .
C14 C 0.24700(18) -0.0340(3) 0.18249(13) 0.0484(11) Uani 1 d . .
H14A H 0.2833 -0.0604 0.1808 0.073 Uiso 1 calc . .
H14B H 0.2326 -0.06 0.2018 0.073 Uiso 1 calc . .
H14C H 0.2568 0.02 0.1901 0.073 Uiso 1 calc . .
C16 C 0.3025(2) 0.0806(2) 0.07902(16) 0.0513(12) Uani 1 d . .
H16A H 0.3275 0.0779 0.1062 0.077 Uiso 1 calc . .
H16B H 0.3073 0.1315 0.0685 0.077 Uiso 1 calc . .
H16C H 0.3152 0.0402 0.0644 0.077 Uiso 1 calc . .
C17 C 0.21481(13) 0.22109(18) 0.08867(9) 0.0186(6) Uani 1 d . .
C18 C 0.19263(14) 0.27186(19) 0.05659(9) 0.0223(6) Uani 1 d . .
C19 C 0.21689(16) 0.3459(2) 0.05808(10) 0.0289(7) Uani 1 d . .
H19 H 0.2019 0.3794 0.0365 0.035 Uiso 1 calc . .
C20 C 0.26240(16) 0.3719(2) 0.09034(11) 0.0319(8) Uani 1 d . .
H20 H 0.279 0.4222 0.0907 0.038 Uiso 1 calc . .
C21 C 0.28332(14) 0.3238(2) 0.12205(10) 0.0289(7) Uani 1 d . .
H21 H 0.3139 0.3421 0.1444 0.035 Uiso 1 calc . .
C22 C 0.26074(13) 0.24928(19) 0.12209(9) 0.0236(6) Uani 1 d . .
C23 C 0.14248(15) 0.2468(2) 0.02041(9) 0.0270(7) Uani 1 d . .
H23 H 0.1327 0.1915 0.0238 0.032 Uiso 1 calc . .
C24 C 0.08519(16) 0.2939(3) 0.01440(12) 0.0418(9) Uani 1 d . .
H24A H 0.0714 0.2883 0.037 0.063 Uiso 1 calc . .
H24B H 0.0536 0.2752 -0.0087 0.063 Uiso 1 calc . .
H24C H 0.0936 0.3485 0.011 0.063 Uiso 1 calc . .
C25 C 0.16172(19) 0.2521(3) -0.01558(12) 0.0502(11) Uani 1 d . .
H25A H 0.1717 0.3059 -0.0195 0.075 Uiso 1 calc . .
H25B H 0.1285 0.2344 -0.038 0.075 Uiso 1 calc . .
H25C H 0.1974 0.2194 -0.0124 0.075 Uiso 1 calc . .
C26 C 0.28499(17) 0.1994(2) 0.15789(10) 0.0340(8) Uani 1 d . .
H26 H 0.2729 0.1446 0.1504 0.041 Uiso 1 calc . .
C27 C 0.2570(2) 0.2234(3) 0.18888(11) 0.0470(10) Uani 1 d . .
H27A H 0.2695 0.2763 0.1974 0.071 Uiso 1 calc . .
H27B H 0.2709 0.1881 0.211 0.071 Uiso 1 calc . .
H27C H 0.2128 0.221 0.1781 0.071 Uiso 1 calc . .
C28 C 0.35451(19) 0.2021(3) 0.17458(13) 0.0506(11) Uani 1 d . .
H28A H 0.3721 0.1924 0.1539 0.076 Uiso 1 calc . .
H28B H 0.3685 0.1625 0.1947 0.076 Uiso 1 calc . .
H28C H 0.3672 0.2533 0.1858 0.076 Uiso 1 calc . .
C29 C 0.06564(14) 0.50177(18) 0.14111(9) 0.0206(6) Uani 1 d . .
C30 C 0.09467(15) 0.53907(19) 0.11701(10) 0.0261(7) Uani 1 d . .
C31 C 0.15712(16) 0.5507(2) 0.13016(12) 0.0344(8) Uani 1 d . .
H31 H 0.1759 0.576 0.1138 0.041 Uiso 1 calc . .
C32 C 0.19243(16) 0.5262(3) 0.16648(12) 0.0397(9) Uani 1 d . .
H32 H 0.235 0.5344 0.175 0.048 Uiso 1 calc . .
C33 C 0.16486(16) 0.4897(2) 0.19012(11) 0.0356(8) Uani 1 d . .
H33 H 0.1889 0.473 0.2151 0.043 Uiso 1 calc . .
C34 C 0.10205(15) 0.4766(2) 0.17807(10) 0.0277(7) Uani 1 d . .
C35 C 0.05967(17) 0.5626(3) 0.07600(11) 0.0396(9) Uani 1 d . .
H35 H 0.0156 0.5617 0.0734 0.047 Uiso 1 calc . .
C36 C 0.0702(2) 0.5028(4) 0.04765(13) 0.0727(18) Uani 1 d . .
H36A H 0.1136 0.4998 0.0509 0.109 Uiso 1 calc . .
H36B H 0.0481 0.5185 0.0211 0.109 Uiso 1 calc . .
H36C H 0.0557 0.452 0.0528 0.109 Uiso 1 calc . .
C37 C 0.0749(3) 0.6435(4) 0.0660(2) 0.090(3) Uani 1 d . .
H37A H 0.067 0.6806 0.0841 0.135 Uiso 1 calc . .
H37B H 0.0499 0.6563 0.0396 0.135 Uiso 1 calc . .
H37C H 0.1178 0.6458 0.0678 0.135 Uiso 1 calc . .
C38 C 0.07570(16) 0.4341(2) 0.20549(10) 0.0341(8) Uani 1 d . .
H38 H 0.0308 0.4315 0.1929 0.041 Uiso 1 calc . .
C39 C 0.0994(2) 0.3508(3) 0.21273(13) 0.0462(10) Uani 1 d . .
H39A H 0.0888 0.3228 0.1881 0.069 Uiso 1 calc . .
H39B H 0.0809 0.3249 0.2301 0.069 Uiso 1 calc . .
H39C H 0.1435 0.3515 0.2246 0.069 Uiso 1 calc . .
C40 C 0.0877(2) 0.4774(3) 0.24371(11) 0.0528(12) Uani 1 d . .
H40A H 0.1311 0.4756 0.2582 0.079 Uiso 1 calc . .
H40B H 0.0648 0.4531 0.259 0.079 Uiso 1 calc . .
H40C H 0.0749 0.5315 0.2385 0.079 Uiso 1 calc . .
C41 C -0.05183(19) 0.6417(2) 0.11218(14) 0.0405(9) Uani 1 d . .
H41A H -0.0664 0.6405 0.0838 0.061 Uiso 1 calc . .
H41B H -0.0102 0.6615 0.1211 0.061 Uiso 1 calc . .
H41C H -0.078 0.6755 0.1215 0.061 Uiso 1 calc . .
C42 C -0.0556(2) 0.5535(3) 0.18183(12) 0.0518(12) Uani 1 d . .
H42A H -0.0925 0.5813 0.1814 0.078 Uiso 1 calc . .
H42B H -0.02 0.5828 0.1972 0.078 Uiso 1 calc . .
H42C H -0.0554 0.5022 0.1934 0.078 Uiso 1 calc . .
C43 C -0.1448(3) 0.4797(3) 0.02888(14) 0.0741(18) Uani 1 d . .
H43A H -0.1629 0.5315 0.0261 0.111 Uiso 1 calc . .
H43B H -0.1679 0.4472 0.0072 0.111 Uiso 1 calc . .
H43C H -0.1028 0.4836 0.029 0.111 Uiso 1 calc . .
C44 C -0.22569(17) 0.4182(3) 0.07403(19) 0.0619(15) Uani 1 d . .
H44A H -0.2271 0.4182 0.1006 0.093 Uiso 1 calc . .
H44B H -0.2394 0.3679 0.062 0.093 Uiso 1 calc . .
H44C H -0.2522 0.459 0.0592 0.093 Uiso 1 calc . .
C45 C -0.12671(13) 0.28058(19) 0.08837(10) 0.0230(6) Uani 1 d . .
C46 C -0.13708(14) 0.22687(19) 0.05756(10) 0.0256(7) Uani 1 d . .
C47 C -0.15963(16) 0.1534(2) 0.06114(11) 0.0330(8) Uani 1 d . .
H47 H -0.1666 0.1177 0.0404 0.04 Uiso 1 calc . .
C48 C -0.17213(17) 0.1313(2) 0.09433(13) 0.0371(9) Uani 1 d . .
H48 H -0.1884 0.0815 0.0961 0.045 Uiso 1 calc . .
C49 C -0.16072(16) 0.1825(2) 0.12487(12) 0.0346(8) Uani 1 d . .
H49 H -0.1685 0.1668 0.1478 0.041 Uiso 1 calc . .
C50 C -0.13802(15) 0.2565(2) 0.12292(11) 0.0289(7) Uani 1 d . .
C51 C -0.12418(17) 0.2479(2) 0.02052(10) 0.0317(8) Uani 1 d . .
H51 H -0.1126 0.3038 0.0222 0.038 Uiso 1 calc . .
C52 C -0.1786(2) 0.2373(4) -0.01549(13) 0.0611(14) Uani 1 d . .
H52A H -0.1908 0.1827 -0.0179 0.092 Uiso 1 calc . .
H52B H -0.1679 0.2529 -0.0383 0.092 Uiso 1 calc . .
H52C H -0.2122 0.2693 -0.0135 0.092 Uiso 1 calc . .
C53 C -0.0712(2) 0.2015(3) 0.01588(14) 0.0530(12) Uani 1 d . .
H53A H -0.0351 0.2108 0.0382 0.08 Uiso 1 calc . .
H53B H -0.0633 0.2178 -0.0078 0.08 Uiso 1 calc . .
H53C H -0.0812 0.1463 0.0143 0.08 Uiso 1 calc . .
C54 C -0.1251(2) 0.3097(2) 0.15762(11) 0.0405(9) Uani 1 d . .
H54 H -0.1184 0.363 0.1491 0.049 Uiso 1 calc . .
C55 C -0.0675(2) 0.2845(3) 0.18904(14) 0.0581(12) Uani 1 d . .
H55A H -0.0735 0.233 0.1985 0.087 Uiso 1 calc . .
H55B H -0.0581 0.3215 0.2105 0.087 Uiso 1 calc . .
H55C H -0.0338 0.2827 0.1784 0.087 Uiso 1 calc . .
C56 C -0.1779(3) 0.3131(4) 0.17409(16) 0.0676(15) Uani 1 d . .
H56A H -0.2152 0.3259 0.1534 0.101 Uiso 1 calc . .
H56B H -0.1697 0.3529 0.1943 0.101 Uiso 1 calc . .
H56C H -0.1824 0.2627 0.1852 0.101 Uiso 1 calc . .
C57 C 0.1121(5) 0.7142(7) 0.2000(3) 0.159(5) Uani 1 d . .
H57A H 0.085 0.6698 0.1979 0.239 Uiso 1 calc . .
H57B H 0.0949 0.7597 0.2087 0.239 Uiso 1 calc . .
H57C H 0.1166 0.7247 0.1747 0.239 Uiso 1 calc . .
C58 C 0.1755(6) 0.6954(7) 0.2299(3) 0.158(5) Uani 1 d . .
H58A H 0.1701 0.6833 0.2551 0.189 Uiso 1 calc . .
H58B H 0.1918 0.6484 0.2211 0.189 Uiso 1 calc . .
C59 C 0.2183(4) 0.7546(5) 0.23532(18) 0.100(3) Uani 1 d . .
H59A H 0.2002 0.8017 0.2426 0.12 Uiso 1 calc . .
H59B H 0.2236 0.7651 0.2099 0.12 Uiso 1 calc . .
C7 C 0.02017(17) -0.0593(3) 0.07897(12) 0.0407(9) Uani 0.45(5) d B 1
H7 H 0.0618 -0.0609 0.0767 0.049 Uiso 0.45(5) calc B 1
C9 C -0.0132(11) -0.1345(11) 0.0626(9) 0.059(5) Uani 0.45(5) d B 1
H9A H 0.0057 -0.1779 0.0794 0.089 Uiso 0.45(5) calc B 1
H9B H -0.0109 -0.1434 0.0366 0.089 Uiso 0.45(5) calc B 1
H9C H -0.0557 -0.1302 0.0614 0.089 Uiso 0.45(5) calc B 1
C7A C 0.02017(17) -0.0593(3) 0.07897(12) 0.0407(9) Uani 0.55(5) d B 2
H7A H 0.0622 -0.0543 0.0775 0.049 Uiso 0.55(5) calc B 2
C9A C 0.0049(13) -0.1476(9) 0.0745(9) 0.073(6) Uani 0.55(5) d B 2
H9A1 H 0.0352 -0.1765 0.0948 0.109 Uiso 0.55(5) calc B 2
H9A2 H 0.0055 -0.1654 0.0491 0.109 Uiso 0.55(5) calc B 2
H9A3 H -0.0353 -0.1564 0.0769 0.109 Uiso 0.55(5) calc B 2
C15 C 0.1860(9) 0.0390(16) 0.0231(4) 0.046(5) Uani 0.45(5) d B 1
H15A H 0.2032 -0.0099 0.018 0.069 Uiso 0.45(5) calc B 1
H15B H 0.1942 0.0798 0.0068 0.069 Uiso 0.45(5) calc B 1
H15C H 0.1421 0.0332 0.0173 0.069 Uiso 0.45(5) calc B 1
C15A C 0.1691(13) 0.0229(13) 0.0294(5) 0.069(6) Uani 0.55(5) d B 2
H15D H 0.1857 -0.0265 0.0242 0.104 Uiso 0.55(5) calc B 2
H15E H 0.1653 0.0586 0.0078 0.104 Uiso 0.55(5) calc B 2
H15F H 0.1291 0.0142 0.0322 0.104 Uiso 0.55(5) calc B 2

loop_
_atom_site_aniso_label
_atom_site_aniso_U_11
_atom_site_aniso_U_22
_atom_site_aniso_U_33
_atom_site_aniso_U_23
_atom_site_aniso_U_13
_atom_site_aniso_U_12
In1 0.02464(13) 0.02067(12) 0.05075(16) 0.00899(10) 0.02215(11) 0.00592(8)
In2 0.01754(12) 0.02330(13) 0.05801(17) -0.00646(10) 0.01003(11) 0.00259(8)
K1 0.0243(4) 0.0396(4) 0.0464(4) 0.0044(3) 0.0150(3) 0.0086(3)
K2 0.0235(4) 0.0370(4) 0.0478(5) -0.0007(3) 0.0136(3) 0.0076(3)
Si1 0.0203(4) 0.0187(4) 0.0339(5) 0.0039(3) 0.0136(3) 0.0032(3)
Si2 0.0261(4) 0.0208(4) 0.0267(4) 0.0012(3) 0.0120(3) 0.0030(3)
Si3 0.0159(4) 0.0218(4) 0.0274(4) 0.0011(3) 0.0061(3) 0.0029(3)
Si4 0.0209(4) 0.0216(4) 0.0308(4) 0.0016(3) 0.0052(3) 0.0036(3)
O1 0.0459(16) 0.0245(13) 0.0703(19) 0.0170(12) 0.0456(15) 0.0155(11)
O2 0.0162(11) 0.0262(13) 0.0556(16) -0.0092(11) 0.0032(11) 0.0037(9)
N1 0.0176(12) 0.0159(12) 0.0274(13) 0.0032(10) 0.0095(10) 0.0008(10)
N2 0.0174(12) 0.0205(13) 0.0282(14) 0.0007(10) 0.0122(11) -0.0020(10)
N3 0.0153(12) 0.0201(13) 0.0234(13) 0.0023(10) 0.0050(10) 0.0001(10)
N4 0.0178(13) 0.0201(13) 0.0320(14) 0.0018(11) 0.0096(11) -0.0002(10)
C1 0.0184(15) 0.0204(15) 0.0265(16) 0.0023(12) 0.0108(12) 0.0002(12)
C2 0.0231(16) 0.0266(17) 0.0345(18) -0.0024(14) 0.0113(14) -0.0052(13)
C3 0.0248(18) 0.043(2) 0.046(2) -0.0027(17) 0.0140(16) -0.0122(16)
C4 0.0307(19) 0.058(3) 0.048(2) 0.003(2) 0.0261(18) -0.0067(18)
C5 0.0330(19) 0.048(2) 0.0305(18) 0.0047(16) 0.0190(15) 0.0007(16)
C6 0.0234(16) 0.0278(17) 0.0253(16) 0.0028(13) 0.0108(13) 0.0028(13)
C8 0.045(3) 0.145(6) 0.027(2) -0.008(3) 0.0028(19) 0.017(3)
C10 0.0239(17) 0.050(2) 0.0262(17) -0.0069(16) 0.0069(14) 0.0015(16)
C11 0.045(3) 0.062(3) 0.053(3) -0.028(2) 0.013(2) -0.003(2)
C12 0.039(2) 0.103(4) 0.029(2) 0.013(2) 0.0078(18) 0.018(3)
C13 0.038(2) 0.0246(19) 0.070(3) 0.0038(18) 0.025(2) 0.0042(15)
C14 0.028(2) 0.055(3) 0.055(3) -0.005(2) 0.0032(18) 0.0174(18)
C16 0.048(2) 0.035(2) 0.091(4) 0.002(2) 0.051(3) 0.0010(19)
C17 0.0144(13) 0.0186(15) 0.0232(15) 0.0013(12) 0.0066(11) 0.0005(11)
C18 0.0188(14) 0.0233(16) 0.0256(16) 0.0029(13) 0.0082(12) 0.0000(12)
C19 0.0285(17) 0.0249(17) 0.0351(18) 0.0093(14) 0.0125(14) -0.0015(14)
C20 0.0231(17) 0.0249(17) 0.048(2) 0.0025(15) 0.0120(15) -0.0086(13)
C21 0.0154(15) 0.0307(18) 0.0368(18) -0.0053(15) 0.0028(13) -0.0049(13)
C22 0.0156(14) 0.0259(16) 0.0279(16) 0.0010(13) 0.0048(12) 0.0031(12)
C23 0.0269(17) 0.0284(17) 0.0222(15) 0.0038(13) 0.0028(13) -0.0007(14)
C24 0.0242(18) 0.055(3) 0.042(2) -0.0083(19) 0.0038(15) -0.0007(17)
C25 0.033(2) 0.084(4) 0.031(2) -0.007(2) 0.0084(16) -0.001(2)
C26 0.0338(19) 0.035(2) 0.0251(17) 0.0050(15) -0.0023(14) 0.0050(15)
C27 0.050(2) 0.060(3) 0.0283(19) 0.0051(18) 0.0079(17) 0.000(2)
C28 0.035(2) 0.064(3) 0.041(2) 0.010(2) -0.0048(17) 0.011(2)
C29 0.0159(14) 0.0199(15) 0.0254(15) 0.0009(12) 0.0060(12) 0.0027(11)
C30 0.0224(16) 0.0239(17) 0.0333(18) 0.0066(13) 0.0107(13) 0.0021(13)
C31 0.0208(17) 0.037(2) 0.048(2) 0.0076(16) 0.0144(15) -0.0025(14)
C32 0.0168(16) 0.051(2) 0.048(2) -0.0022(18) 0.0059(15) -0.0035(16)
C33 0.0193(17) 0.050(2) 0.0314(18) 0.0000(16) -0.0008(14) 0.0036(15)
C34 0.0196(16) 0.0357(19) 0.0266(16) 0.0026(14) 0.0057(13) 0.0038(14)
C35 0.0249(17) 0.056(3) 0.040(2) 0.0257(19) 0.0148(16) 0.0086(17)
C36 0.054(3) 0.136(6) 0.028(2) 0.006(3) 0.011(2) 0.027(3)
C37 0.050(3) 0.091(5) 0.122(5) 0.082(4) 0.016(3) 0.002(3)
C38 0.0266(17) 0.047(2) 0.0272(17) 0.0089(16) 0.0063(14) 0.0050(16)
C39 0.041(2) 0.052(3) 0.043(2) 0.0196(19) 0.0105(18) 0.0092(19)
C40 0.047(2) 0.084(4) 0.0264(19) -0.001(2) 0.0094(17) 0.009(2)
C41 0.036(2) 0.0263(19) 0.064(3) 0.0023(17) 0.0217(19) 0.0036(15)
C42 0.047(2) 0.073(3) 0.039(2) 0.002(2) 0.0186(19) 0.028(2)
C43 0.119(5) 0.060(3) 0.043(3) 0.020(2) 0.025(3) 0.035(3)
C44 0.0186(18) 0.032(2) 0.124(5) -0.009(3) 0.007(2) 0.0016(16)
C45 0.0164(14) 0.0218(16) 0.0328(17) 0.0032(13) 0.0106(12) 0.0031(12)
C46 0.0208(15) 0.0230(16) 0.0326(17) 0.0028(13) 0.0076(13) -0.0003(12)
C47 0.0286(18) 0.0256(18) 0.041(2) -0.0026(15) 0.0062(15) -0.0070(14)
C48 0.0264(18) 0.0284(19) 0.058(2) 0.0089(17) 0.0160(17) -0.0079(14)
C49 0.0267(17) 0.036(2) 0.048(2) 0.0114(17) 0.0220(16) 0.0008(15)
C50 0.0224(16) 0.0301(18) 0.0385(19) 0.0036(15) 0.0160(14) 0.0034(13)
C51 0.0367(19) 0.0285(18) 0.0307(18) -0.0010(14) 0.0117(15) -0.0027(15)
C52 0.042(2) 0.102(4) 0.036(2) 0.014(2) 0.0075(19) 0.001(3)
C53 0.041(2) 0.071(3) 0.056(3) 0.014(2) 0.027(2) 0.009(2)
C54 0.054(2) 0.038(2) 0.037(2) 0.0024(17) 0.0255(18) 0.0048(18)
C55 0.052(3) 0.068(3) 0.050(3) -0.009(2) 0.010(2) -0.005(2)
C56 0.074(4) 0.085(4) 0.058(3) -0.010(3) 0.040(3) 0.016(3)
C57 0.153(10) 0.196(12) 0.100(7) 0.020(7) 0.000(6) -0.059(9)
C58 0.222(14) 0.158(11) 0.092(7) -0.020(7) 0.049(8) -0.066(10)
C59 0.150(8) 0.103(6) 0.062(4) -0.028(4) 0.056(4) -0.026(5)
C7 0.0270(18) 0.054(3) 0.043(2) -0.0226(19) 0.0135(16) -0.0119(17)
C9 0.037(10) 0.066(9) 0.067(12) -0.042(8) 0.005(8) -0.011(7)
C7A 0.0270(18) 0.054(3) 0.043(2) -0.0226(19) 0.0135(16) -0.0119(17)
C9A 0.049(11) 0.088(9) 0.093(15) -0.071(9) 0.038(10) -0.049(8)
C15 0.040(8) 0.049(11) 0.038(7) -0.014(6) -0.004(5) 0.015(6)
C15A 0.116(16) 0.046(8) 0.037(6) -0.013(6) 0.012(8) 0.015(9)

loop_
_atom_type_symbol
_atom_type_description
_atom_type_scat_dispersion_real
_atom_type_scat_dispersion_imag
_atom_type_scat_source
C C 0.0181 0.0091 'International Tables Vol C Tables 4.2.6.8 and 6.1.1.4'
H H 0 0 'International Tables Vol C Tables 4.2.6.8 and 6.1.1.4'
N N 0.0311 0.018 'International Tables Vol C Tables 4.2.6.8 and 6.1.1.4'
O O 0.0492 0.0322 'International Tables Vol C Tables 4.2.6.8 and 6.1.1.4'
Si Si 0.2541 0.3302 'International Tables Vol C Tables 4.2.6.8 and 6.1.1.4'
K K 0.3868 1.0657 'International Tables Vol C Tables 4.2.6.8 and 6.1.1.4'
In In 0.0822 5.0449 'International Tables Vol C Tables 4.2.6.8 and 6.1.1.4'

loop_
_exptl_crystal_face_index_h
_exptl_crystal_face_index_k
_exptl_crystal_face_index_l
_exptl_crystal_face_perp_dist
-1 -11 -7 0.049
10 7 4 0.0733
13 4 1 0.0705
7 -10 -7 0.0437
-12 -4 -5 0.0962
12 7 -6 0.0801
4 -3 18 0.0442
1 -5 19 0.0441
-9 -8 13 0.0727
-1 0 23 0.0463
6 3 16 0.054
-4 6 20 0.0577
-11 4 19 0.076
-7 10 5 0.0608
3 11 5 0.0685
-4 9 -10 0.0551
5 10 -7 0.0688
1 4 -22 0.0439
5 5 -21 0.0526
-6 -10 4 0.0605
0 -11 6 0.0385
3 -10 7 0.042

loop_
_geom_angle_atom_site_label_1
_geom_angle_atom_site_label_2
_geom_angle_atom_site_label_3
_geom_angle
_geom_angle_site_symmetry_1
_geom_angle_site_symmetry_3
N2 In1 N1 98.43(9) . .
N2 In1 K1 166.96(7) . .
N1 In1 K1 86.86(7) . .
N2 In1 K2 79.21(7) . .
N1 In1 K2 153.02(7) . .
K1 In1 K2 101.421(18) . .
N4 In2 N3 98.24(9) . .
N4 In2 K2 170.76(8) . .
N3 In2 K2 87.03(6) . .
N4 In2 K1 78.64(7) . .
N3 In2 K1 148.41(7) . .
K2 In2 K1 100.826(18) . .
C48 K1 C49 25.52(11) . .
C48 K1 C47 25.51(10) . .
C49 K1 C47 44.61(10) . .
C48 K1 C4 90.53(10) . .
C49 K1 C4 95.27(10) . .
C47 K1 C4 108.33(10) . .
C48 K1 C3 90.31(10) . .
C49 K1 C3 104.97(10) . .
C47 K1 C3 98.93(10) . .
C4 K1 C3 24.86(10) . .
C48 K1 C50 44.84(10) . .
C49 K1 C50 25.26(9) . .
C47 K1 C50 51.81(10) . .
C4 K1 C50 117.76(10) . .
C3 K1 C50 130.20(9) . .
C48 K1 C5 111.15(10) . .
C49 K1 C5 107.85(9) . .
C47 K1 C5 132.11(10) . .
C4 K1 C5 24.68(10) . .
C3 K1 C5 43.18(10) . .
C50 K1 C5 123.49(9) . .
C48 K1 C46 44.67(9) . .
C49 K1 C46 51.72(9) . .
C47 K1 C46 25.08(9) . .
C4 K1 C46 133.20(10) . .
C3 K1 C46 122.72(9) . .
C50 K1 C46 44.30(9) . .
C5 K1 C46 155.80(9) . .
C48 K1 C2 110.02(9) . .
C49 K1 C2 128.71(10) . .
C47 K1 C2 110.13(9) . .
C4 K1 C2 43.95(9) . .
C3 K1 C2 24.82(9) . .
C50 K1 C2 153.76(9) . .
C5 K1 C2 50.48(9) . .
C46 K1 C2 128.03(9) . .
C48 K1 C45 51.92(9) . .
C49 K1 C45 44.32(9) . .
C47 K1 C45 44.08(9) . .
C4 K1 C45 139.41(9) . .
C3 K1 C45 141.51(9) . .
C50 K1 C45 25.18(8) . .
C5 K1 C45 148.64(9) . .
C46 K1 C45 24.89(8) . .
C2 K1 C45 152.79(9) . .
C48 K1 C6 134.06(9) . .
C49 K1 C6 132.07(9) . .
C47 K1 C6 149.28(9) . .
C4 K1 C6 43.63(9) . .
C3 K1 C6 50.40(9) . .
C50 K1 C6 143.18(9) . .
C5 K1 C6 24.54(8) . .
C46 K1 C6 171.32(9) . .
C2 K1 C6 43.35(8) . .
C45 K1 C6 163.78(9) . .
C48 K1 C1 133.69(9) . .
C49 K1 C1 146.40(9) . .
C47 K1 C1 134.38(9) . .
C4 K1 C1 51.29(9) . .
C3 K1 C1 43.73(8) . .
C50 K1 C1 166.92(9) . .
C5 K1 C1 43.45(8) . .
C46 K1 C1 147.26(9) . .
C2 K1 C1 24.88(8) . .
C45 K1 C1 167.82(8) . .
C6 K1 C1 24.63(8) . .
C20 K2 C21 25.62(10) . .
C20 K2 C19 25.57(10) . .
C21 K2 C19 44.75(9) . .
C20 K2 C32 91.27(10) . .
C21 K2 C32 94.41(9) . .
C19 K2 C32 110.18(10) . .
C20 K2 C31 89.97(9) . .
C21 K2 C31 103.40(9) . .
C19 K2 C31 100.05(10) . .
C32 K2 C31 24.97(10) . .
C20 K2 C22 44.93(9) . .
C21 K2 C22 25.28(9) . .
C19 K2 C22 51.93(9) . .
C32 K2 C22 116.16(9) . .
C31 K2 C22 128.53(9) . .
C20 K2 C33 112.42(10) . .
C21 K2 C33 107.71(9) . .
C19 K2 C33 134.16(10) . .
C32 K2 C33 24.77(10) . .
C31 K2 C33 43.42(10) . .
C22 K2 C33 122.22(9) . .
C20 K2 C18 44.79(9) . .
C21 K2 C18 51.90(8) . .
C19 K2 C18 25.12(8) . .
C32 K2 C18 134.83(9) . .
C31 K2 C18 124.31(9) . .
C22 K2 C18 44.44(8) . .
C33 K2 C18 157.18(9) . .
C20 K2 C30 109.08(9) . .
C21 K2 C30 126.99(9) . .
C19 K2 C30 110.47(9) . .
C32 K2 C30 44.04(9) . .
C31 K2 C30 24.86(8) . .
C22 K2 C30 152.21(9) . .
C33 K2 C30 50.70(9) . .
C18 K2 C30 129.25(9) . .
C20 K2 C34 135.20(10) . .
C21 K2 C34 132.38(9) . .
C19 K2 C34 150.79(9) . .
C32 K2 C34 43.93(9) . .
C31 K2 C34 50.74(9) . .
C22 K2 C34 142.59(9) . .
C33 K2 C34 24.85(8) . .
C18 K2 C34 172.41(9) . .
C30 K2 C34 43.52(9) . .
C20 K2 C17 52.18(8) . .
C21 K2 C17 44.51(8) . .
C19 K2 C17 44.32(8) . .
C32 K2 C17 138.92(9) . .
C31 K2 C17 141.92(9) . .
C22 K2 C17 25.27(8) . .
C33 K2 C17 147.31(8) . .
C18 K2 C17 25.08(8) . .
C30 K2 C17 153.99(8) . .
C34 K2 C17 162.36(9) . .
C20 K2 C29 133.13(9) . .
C21 K2 C29 145.43(9) . .
C19 K2 C29 134.46(9) . .
C32 K2 C29 51.40(9) . .
C31 K2 C29 43.83(8) . .
C22 K2 C29 165.88(8) . .
C33 K2 C29 43.67(8) . .
C18 K2 C29 147.86(8) . .
C30 K2 C29 24.91(8) . .
C34 K2 C29 24.67(8) . .
C17 K2 C29 168.77(8) . .
O1 Si1 N1 108.37(13) . .
O1 Si1 C13 107.97(18) . .
N1 Si1 C13 113.65(16) . .
O1 Si1 C14 104.7(2) . .
N1 Si1 C14 113.87(16) . .
C13 Si1 C14 107.7(2) . .
O1 Si2 N2 109.33(13) . .
O1 Si2 C15 112.7(9) . .
N2 Si2 C15 114.2(7) . .
O1 Si2 C15A 98.2(9) . .
N2 Si2 C15A 112.1(8) . .
O1 Si2 C16 106.92(18) . .
N2 Si2 C16 110.83(17) . .
C15 Si2 C16 102.5(8) . .
C15A Si2 C16 118.3(11) . .
O2 Si3 N3 108.48(13) . .
O2 Si3 C41 108.48(17) . .
N3 Si3 C41 113.85(16) . .
O2 Si3 C42 105.0(2) . .
N3 Si3 C42 114.17(16) . .
C41 Si3 C42 106.4(2) . .
O2 Si4 N4 109.56(13) . .
O2 Si4 C43 104.9(2) . .
N4 Si4 C43 112.6(2) . .
O2 Si4 C44 107.2(2) . .
N4 Si4 C44 110.93(17) . .
C43 Si4 C44 111.3(3) . .
Si2 O1 Si1 145.23(16) . .
Si3 O2 Si4 140.89(17) . .
C1 N1 Si1 126.7(2) . .
C1 N1 In1 108.38(19) . .
Si1 N1 In1 124.74(13) . .
C17 N2 Si2 125.0(2) . .
C17 N2 In1 113.30(19) . .
Si2 N2 In1 121.62(14) . .
C29 N3 Si3 125.7(2) . .
C29 N3 In2 107.37(19) . .
Si3 N3 In2 126.58(14) . .
C45 N4 Si4 125.7(2) . .
C45 N4 In2 114.01(19) . .
Si4 N4 In2 119.84(14) . .
N1 C1 C6 121.5(3) . .
N1 C1 C2 120.6(3) . .
C6 C1 C2 117.7(3) . .
N1 C1 K1 113.24(19) . .
C6 C1 K1 77.24(18) . .
C2 C1 K1 74.69(19) . .
C3 C2 C1 120.0(3) . .
C3 C2 C7A 118.6(3) . .
C1 C2 C7A 121.3(3) . .
C3 C2 C7 118.6(3) . .
C1 C2 C7 121.3(3) . .
C3 C2 K1 74.8(2) . .
C1 C2 K1 80.44(19) . .
C7A C2 K1 112.9(2) . .
C7 C2 K1 112.9(2) . .
C4 C3 C2 121.8(3) . .
C4 C3 K1 77.0(3) . .
C2 C3 K1 80.4(2) . .
C4 C3 H3 119.1 . .
C2 C3 H3 119.1 . .
K1 C3 H3 113.7 . .
C3 C4 C5 119.3(3) . .
C3 C4 K1 78.1(2) . .
C5 C4 K1 80.4(2) . .
C3 C4 H4 120.4 . .
C5 C4 H4 120.4 . .
K1 C4 H4 111.6 . .
C4 C5 C6 121.6(3) . .
C4 C5 K1 74.9(2) . .
C6 C5 K1 80.9(2) . .
C4 C5 H5 119.2 . .
C6 C5 H5 119.2 . .
K1 C5 H5 115.4 . .
C5 C6 C1 119.7(3) . .
C5 C6 C10 118.7(3) . .
C1 C6 C10 121.6(3) . .
C5 C6 K1 74.6(2) . .
C1 C6 K1 78.12(18) . .
C10 C6 K1 118.4(2) . .
C7 C8 H8A 109.5 . .
C7 C8 H8B 109.5 . .
H8A C8 H8B 109.5 . .
C7 C8 H8C 109.5 . .
H8A C8 H8C 109.5 . .
H8B C8 H8C 109.5 . .
C6 C10 C12 111.5(4) . .
C6 C10 C11 111.3(3) . .
C12 C10 C11 110.8(4) . .
C6 C10 H10 107.7 . .
C12 C10 H10 107.7 . .
C11 C10 H10 107.7 . .
C10 C11 H11A 109.5 . .
C10 C11 H11B 109.5 . .
H11A C11 H11B 109.5 . .
C10 C11 H11C 109.5 . .
H11A C11 H11C 109.5 . .
H11B C11 H11C 109.5 . .
C10 C12 H12A 109.5 . .
C10 C12 H12B 109.5 . .
H12A C12 H12B 109.5 . .
C10 C12 H12C 109.5 . .
H12A C12 H12C 109.5 . .
H12B C12 H12C 109.5 . .
Si1 C13 H13A 109.5 . .
Si1 C13 H13B 109.5 . .
H13A C13 H13B 109.5 . .
Si1 C13 H13C 109.5 . .
H13A C13 H13C 109.5 . .
H13B C13 H13C 109.5 . .
Si1 C14 H14A 109.5 . .
Si1 C14 H14B 109.5 . .
H14A C14 H14B 109.5 . .
Si1 C14 H14C 109.5 . .
H14A C14 H14C 109.5 . .
H14B C14 H14C 109.5 . .
Si2 C16 H16A 109.5 . .
Si2 C16 H16B 109.5 . .
H16A C16 H16B 109.5 . .
Si2 C16 H16C 109.5 . .
H16A C16 H16C 109.5 . .
H16B C16 H16C 109.5 . .
N2 C17 C18 121.8(3) . .
N2 C17 C22 120.1(3) . .
C18 C17 C22 118.0(3) . .
N2 C17 K2 119.37(18) . .
C18 C17 K2 75.18(18) . .
C22 C17 K2 74.15(17) . .
C19 C18 C17 119.9(3) . .
C19 C18 C23 119.0(3) . .
C17 C18 C23 121.1(3) . .
C19 C18 K2 73.6(2) . .
C17 C18 K2 79.73(18) . .
C23 C18 K2 117.2(2) . .
C20 C19 C18 121.5(3) . .
C20 C19 K2 75.7(2) . .
C18 C19 K2 81.3(2) . .
C20 C19 H19 119.3 . .
C18 C19 H19 119.3 . .
K2 C19 H19 114 . .
C21 C20 C19 119.2(3) . .
C21 C20 K2 77.7(2) . .
C19 C20 K2 78.7(2) . .
C21 C20 H20 120.4 . .
C19 C20 H20 120.4 . .
K2 C20 H20 113.9 . .
C20 C21 C22 121.6(3) . .
C20 C21 K2 76.7(2) . .
C22 C21 K2 81.28(18) . .
C20 C21 H21 119.2 . .
C22 C21 H21 119.2 . .
K2 C21 H21 113 . .
C21 C22 C17 119.7(3) . .
C21 C22 C26 119.3(3) . .
C17 C22 C26 121.0(3) . .
C21 C22 K2 73.44(19) . .
C17 C22 K2 80.58(17) . .
C26 C22 K2 116.0(2) . .
C24 C23 C25 109.3(3) . .
C24 C23 C18 111.7(3) . .
C25 C23 C18 112.1(3) . .
C24 C23 H23 107.8 . .
C25 C23 H23 107.8 . .
C18 C23 H23 107.8 . .
C23 C24 H24A 109.5 . .
C23 C24 H24B 109.5 . .
H24A C24 H24B 109.5 . .
C23 C24 H24C 109.5 . .
H24A C24 H24C 109.5 . .
H24B C24 H24C 109.5 . .
C23 C25 H25A 109.5 . .
C23 C25 H25B 109.5 . .
H25A C25 H25B 109.5 . .
C23 C25 H25C 109.5 . .
H25A C25 H25C 109.5 . .
H25B C25 H25C 109.5 . .
C22 C26 C27 110.6(3) . .
C22 C26 C28 112.4(3) . .
C27 C26 C28 109.9(3) . .
C22 C26 H26 107.9 . .
C27 C26 H26 107.9 . .
C28 C26 H26 107.9 . .
C26 C27 H27A 109.5 . .
C26 C27 H27B 109.5 . .
H27A C27 H27B 109.5 . .
C26 C27 H27C 109.5 . .
H27A C27 H27C 109.5 . .
H27B C27 H27C 109.5 . .
C26 C28 H28A 109.5 . .
C26 C28 H28B 109.5 . .
H28A C28 H28B 109.5 . .
C26 C28 H28C 109.5 . .
H28A C28 H28C 109.5 . .
H28B C28 H28C 109.5 . .
N3 C29 C34 121.0(3) . .
N3 C29 C30 120.7(3) . .
C34 C29 C30 118.0(3) . .
N3 C29 K2 113.69(19) . .
C34 C29 K2 76.45(19) . .
C30 C29 K2 75.21(18) . .
C31 C30 C29 120.1(3) . .
C31 C30 C35 118.5(3) . .
C29 C30 C35 121.3(3) . .
C31 C30 K2 75.2(2) . .
C29 C30 K2 79.88(18) . .
C35 C30 K2 112.4(2) . .
C32 C31 C30 121.5(3) . .
C32 C31 K2 77.3(2) . .
C30 C31 K2 80.0(2) . .
C32 C31 H31 119.2 . .
C30 C31 H31 119.2 . .
K2 C31 H31 113.8 . .
C33 C32 C31 119.0(3) . .
C33 C32 K2 79.0(2) . .
C31 C32 K2 77.7(2) . .
C33 C32 H32 120.5 . .
C31 C32 H32 120.5 . .
K2 C32 H32 113.5 . .
C32 C33 C34 121.5(3) . .
C32 C33 K2 76.3(2) . .
C34 C33 K2 79.9(2) . .
C32 C33 H33 119.3 . .
C34 C33 H33 119.3 . .
K2 C33 H33 114.9 . .
C33 C34 C29 119.9(3) . .
C33 C34 C38 118.0(3) . .
C29 C34 C38 122.1(3) . .
C33 C34 K2 75.2(2) . .
C29 C34 K2 78.88(19) . .
C38 C34 K2 115.6(2) . .
C37 C35 C30 113.1(4) . .
C37 C35 C36 111.0(5) . .
C30 C35 C36 109.5(3) . .
C37 C35 H35 107.7 . .
C30 C35 H35 107.7 . .
C36 C35 H35 107.7 . .
C35 C36 H36A 109.5 . .
C35 C36 H36B 109.5 . .
H36A C36 H36B 109.5 . .
C35 C36 H36C 109.5 . .
H36A C36 H36C 109.5 . .
H36B C36 H36C 109.5 . .
C35 C37 H37A 109.5 . .
C35 C37 H37B 109.5 . .
H37A C37 H37B 109.5 . .
C35 C37 H37C 109.5 . .
H37A C37 H37C 109.5 . .
H37B C37 H37C 109.5 . .
C34 C38 C40 111.6(4) . .
C34 C38 C39 111.7(3) . .
C40 C38 C39 110.6(3) . .
C34 C38 H38 107.6 . .
C40 C38 H38 107.6 . .
C39 C38 H38 107.6 . .
C38 C39 H39A 109.5 . .
C38 C39 H39B 109.5 . .
H39A C39 H39B 109.5 . .
C38 C39 H39C 109.5 . .
H39A C39 H39C 109.5 . .
H39B C39 H39C 109.5 . .
C38 C40 H40A 109.5 . .
C38 C40 H40B 109.5 . .
H40A C40 H40B 109.5 . .
C38 C40 H40C 109.5 . .
H40A C40 H40C 109.5 . .
H40B C40 H40C 109.5 . .
Si3 C41 H41A 109.5 . .
Si3 C41 H41B 109.5 . .
H41A C41 H41B 109.5 . .
Si3 C41 H41C 109.5 . .
H41A C41 H41C 109.5 . .
H41B C41 H41C 109.5 . .
Si3 C42 H42A 109.5 . .
Si3 C42 H42B 109.5 . .
H42A C42 H42B 109.5 . .
Si3 C42 H42C 109.5 . .
H42A C42 H42C 109.5 . .
H42B C42 H42C 109.5 . .
Si4 C43 H43A 109.5 . .
Si4 C43 H43B 109.5 . .
H43A C43 H43B 109.5 . .
Si4 C43 H43C 109.5 . .
H43A C43 H43C 109.5 . .
H43B C43 H43C 109.5 . .
Si4 C44 H44A 109.5 . .
Si4 C44 H44B 109.5 . .
H44A C44 H44B 109.5 . .
Si4 C44 H44C 109.5 . .
H44A C44 H44C 109.5 . .
H44B C44 H44C 109.5 . .
N4 C45 C46 121.5(3) . .
N4 C45 C50 120.1(3) . .
C46 C45 C50 118.4(3) . .
N4 C45 K1 119.81(19) . .
C46 C45 K1 75.21(18) . .
C50 C45 K1 74.00(18) . .
C47 C46 C45 119.7(3) . .
C47 C46 C51 119.1(3) . .
C45 C46 C51 121.1(3) . .
C47 C46 K1 73.4(2) . .
C45 C46 K1 79.90(18) . .
C51 C46 K1 117.3(2) . .
C48 C47 C46 121.5(4) . .
C48 C47 K1 75.7(2) . .
C46 C47 K1 81.5(2) . .
C48 C47 H47 119.3 . .
C46 C47 H47 119.3 . .
K1 C47 H47 113.8 . .
C49 C48 C47 119.3(3) . .
C49 C48 K1 77.8(2) . .
C47 C48 K1 78.7(2) . .
C49 C48 H48 120.4 . .
C47 C48 H48 120.4 . .
K1 C48 H48 113.7 . .
C48 C49 C50 121.7(3) . .
C48 C49 K1 76.7(2) . .
C50 C49 K1 81.27(19) . .
C48 C49 H49 119.2 . .
C50 C49 H49 119.2 . .
K1 C49 H49 113.1 . .
C49 C50 C45 119.4(3) . .
C49 C50 C54 119.5(3) . .
C45 C50 C54 121.1(3) . .
C49 C50 K1 73.5(2) . .
C45 C50 K1 80.82(18) . .
C54 C50 K1 115.5(2) . .
C46 C51 C52 113.2(3) . .
C46 C51 C53 111.6(3) . .
C52 C51 C53 108.8(4) . .
C46 C51 H51 107.6 . .
C52 C51 H51 107.6 . .
C53 C51 H51 107.6 . .
C51 C52 H52A 109.5 . .
C51 C52 H52B 109.5 . .
H52A C52 H52B 109.5 . .
C51 C52 H52C 109.5 . .
H52A C52 H52C 109.5 . .
H52B C52 H52C 109.5 . .
C51 C53 H53A 109.5 . .
C51 C53 H53B 109.5 . .
H53A C53 H53B 109.5 . .
C51 C53 H53C 109.5 . .
H53A C53 H53C 109.5 . .
H53B C53 H53C 109.5 . .
C50 C54 C55 110.4(3) . .
C50 C54 C56 112.3(4) . .
C55 C54 C56 109.9(4) . .
C50 C54 H54 108 . .
C55 C54 H54 108 . .
C56 C54 H54 108 . .
C54 C55 H55A 109.5 . .
C54 C55 H55B 109.5 . .
H55A C55 H55B 109.5 . .
C54 C55 H55C 109.5 . .
H55A C55 H55C 109.5 . .
H55B C55 H55C 109.5 . .
C54 C56 H56A 109.5 . .
C54 C56 H56B 109.5 . .
H56A C56 H56B 109.5 . .
C54 C56 H56C 109.5 . .
H56A C56 H56C 109.5 . .
H56B C56 H56C 109.5 . .
C58 C57 H57A 109.5 . .
C58 C57 H57B 109.5 . .
H57A C57 H57B 109.5 . .
C58 C57 H57C 109.5 . .
H57A C57 H57C 109.5 . .
H57B C57 H57C 109.5 . .
C59 C58 C57 114.8(10) . .
C59 C58 H58A 108.6 . .
C57 C58 H58A 108.6 . .
C59 C58 H58B 108.6 . .
C57 C58 H58B 108.6 . .
H58A C58 H58B 107.5 . .
C58 C59 C59 120.6(10) . 7_565
C58 C59 H59A 107.2 . .
C59 C59 H59A 107.2 7_565 .
C58 C59 H59B 107.2 . .
C59 C59 H59B 107.2 7_565 .
H59A C59 H59B 106.8 . .
C2 C7 C8 109.7(4) . .
C2 C7 C9 118.3(13) . .
C8 C7 C9 100.6(11) . .
C2 C7 H7 109.2 . .
C8 C7 H7 109.2 . .
C9 C7 H7 109.2 . .
C7 C9 H9A 109.5 . .
C7 C9 H9B 109.5 . .
H9A C9 H9B 109.5 . .
C7 C9 H9C 109.5 . .
H9A C9 H9C 109.5 . .
H9B C9 H9C 109.5 . .
C2 C7A C8 109.7(4) . .
C2 C7A C9A 107.7(11) . .
C8 C7A C9A 121.0(13) . .
C2 C7A H7A 105.8 . .
C8 C7A H7A 105.8 . .
C9A C7A H7A 105.8 . .
C7A C9A H9A1 109.5 . .
C7A C9A H9A2 109.5 . .
H9A1 C9A H9A2 109.5 . .
C7A C9A H9A3 109.5 . .
H9A1 C9A H9A3 109.5 . .
H9A2 C9A H9A3 109.5 . .
Si2 C15 H15A 109.5 . .
Si2 C15 H15B 109.5 . .
H15A C15 H15B 109.5 . .
Si2 C15 H15C 109.5 . .
H15A C15 H15C 109.5 . .
H15B C15 H15C 109.5 . .
Si2 C15A H15D 109.5 . .
Si2 C15A H15E 109.5 . .
H15D C15A H15E 109.5 . .
Si2 C15A H15F 109.5 . .
H15D C15A H15F 109.5 . .
H15E C15A H15F 109.5 . .

loop_
_geom_bond_atom_site_label_1
_geom_bond_atom_site_label_2
_geom_bond_distance
_geom_bond_site_symmetry_2
In1 N2 2.193(2) .
In1 N1 2.222(3) .
In1 K1 3.5766(8) .
In1 K2 3.9780(9) .
In2 N4 2.182(3) .
In2 N3 2.240(3) .
In2 K2 3.5510(8) .
In2 K1 4.0327(9) .
K1 C48 3.118(4) .
K1 C49 3.131(3) .
K1 C47 3.155(4) .
K1 C4 3.189(4) .
K1 C3 3.202(4) .
K1 C50 3.229(3) .
K1 C5 3.256(4) .
K1 C46 3.256(3) .
K1 C2 3.273(4) .
K1 C45 3.316(3) .
K1 C6 3.335(3) .
K1 C1 3.346(3) .
K2 C20 3.109(4) .
K2 C21 3.121(3) .
K2 C19 3.146(4) .
K2 C32 3.200(4) .
K2 C31 3.205(4) .
K2 C22 3.218(3) .
K2 C33 3.234(4) .
K2 C18 3.242(3) .
K2 C30 3.265(3) .
K2 C34 3.293(4) .
K2 C17 3.300(3) .
K2 C29 3.324(3) .
Si1 O1 1.626(2) .
Si1 N1 1.700(3) .
Si1 C13 1.857(4) .
Si1 C14 1.868(4) .
Si2 O1 1.618(3) .
Si2 N2 1.690(3) .
Si2 C15 1.868(11) .
Si2 C15A 1.874(11) .
Si2 C16 1.875(4) .
Si3 O2 1.624(2) .
Si3 N3 1.699(3) .
Si3 C41 1.856(4) .
Si3 C42 1.875(4) .
Si4 O2 1.641(3) .
Si4 N4 1.687(3) .
Si4 C43 1.839(5) .
Si4 C44 1.866(4) .
N1 C1 1.401(4) .
N2 C17 1.397(4) .
N3 C29 1.410(4) .
N4 C45 1.398(4) .
C1 C6 1.425(4) .
C1 C2 1.427(5) .
C2 C3 1.393(5) .
C2 C7A 1.510(5) .
C2 C7 1.510(5) .
C3 C4 1.376(6) .
C3 H3 0.95 .
C4 C5 1.379(6) .
C4 H4 0.95 .
C5 C6 1.403(5) .
C5 H5 0.95 .
C6 C10 1.514(5) .
C8 C7A 1.526(7) .
C8 C7 1.526(7) .
C8 H8A 0.98 .
C8 H8B 0.98 .
C8 H8C 0.98 .
C10 C12 1.522(6) .
C10 C11 1.535(6) .
C10 H10 1 .
C11 H11A 0.98 .
C11 H11B 0.98 .
C11 H11C 0.98 .
C12 H12A 0.98 .
C12 H12B 0.98 .
C12 H12C 0.98 .
C13 H13A 0.98 .
C13 H13B 0.98 .
C13 H13C 0.98 .
C14 H14A 0.98 .
C14 H14B 0.98 .
C14 H14C 0.98 .
C16 H16A 0.98 .
C16 H16B 0.98 .
C16 H16C 0.98 .
C17 C18 1.422(4) .
C17 C22 1.428(4) .
C18 C19 1.393(5) .
C18 C23 1.521(4) .
C19 C20 1.385(5) .
C19 H19 0.95 .
C20 C21 1.381(5) .
C20 H20 0.95 .
C21 C22 1.391(5) .
C21 H21 0.95 .
C22 C26 1.516(5) .
C23 C24 1.518(5) .
C23 C25 1.518(5) .
C23 H23 1 .
C24 H24A 0.98 .
C24 H24B 0.98 .
C24 H24C 0.98 .
C25 H25A 0.98 .
C25 H25B 0.98 .
C25 H25C 0.98 .
C26 C27 1.530(6) .
C26 C28 1.539(5) .
C26 H26 1 .
C27 H27A 0.98 .
C27 H27B 0.98 .
C27 H27C 0.98 .
C28 H28A 0.98 .
C28 H28B 0.98 .
C28 H28C 0.98 .
C29 C34 1.414(5) .
C29 C30 1.422(4) .
C30 C31 1.394(5) .
C30 C35 1.514(5) .
C31 C32 1.385(6) .
C31 H31 0.95 .
C32 C33 1.380(6) .
C32 H32 0.95 .
C33 C34 1.406(5) .
C33 H33 0.95 .
C34 C38 1.518(5) .
C35 C37 1.514(6) .
C35 C36 1.536(7) .
C35 H35 1 .
C36 H36A 0.98 .
C36 H36B 0.98 .
C36 H36C 0.98 .
C37 H37A 0.98 .
C37 H37B 0.98 .
C37 H37C 0.98 .
C38 C40 1.528(6) .
C38 C39 1.534(6) .
C38 H38 1 .
C39 H39A 0.98 .
C39 H39B 0.98 .
C39 H39C 0.98 .
C40 H40A 0.98 .
C40 H40B 0.98 .
C40 H40C 0.98 .
C41 H41A 0.98 .
C41 H41B 0.98 .
C41 H41C 0.98 .
C42 H42A 0.98 .
C42 H42B 0.98 .
C42 H42C 0.98 .
C43 H43A 0.98 .
C43 H43B 0.98 .
C43 H43C 0.98 .
C44 H44A 0.98 .
C44 H44B 0.98 .
C44 H44C 0.98 .
C45 C46 1.418(5) .
C45 C50 1.429(5) .
C46 C47 1.395(5) .
C46 C51 1.518(5) .
C47 C48 1.386(6) .
C47 H47 0.95 .
C48 C49 1.380(6) .
C48 H48 0.95 .
C49 C50 1.394(5) .
C49 H49 0.95 .
C50 C54 1.515(5) .
C51 C52 1.519(5) .
C51 C53 1.523(6) .
C51 H51 1 .
C52 H52A 0.98 .
C52 H52B 0.98 .
C52 H52C 0.98 .
C53 H53A 0.98 .
C53 H53B 0.98 .
C53 H53C 0.98 .
C54 C55 1.525(6) .
C54 C56 1.531(6) .
C54 H54 1 .
C55 H55A 0.98 .
C55 H55B 0.98 .
C55 H55C 0.98 .
C56 H56A 0.98 .
C56 H56B 0.98 .
C56 H56C 0.98 .
C57 C58 1.566(14) .
C57 H57A 0.98 .
C57 H57B 0.98 .
C57 H57C 0.98 .
C58 C59 1.398(12) .
C58 H58A 0.99 .
C58 H58B 0.99 .
C59 C59 1.531(16) 7_565
C59 H59A 0.99 .
C59 H59B 0.99 .
C7 C9 1.534(13) .
C7 H7 1 .
C9 H9A 0.98 .
C9 H9B 0.98 .
C9 H9C 0.98 .
C7A C9A 1.564(12) .
C7A H7A 1 .
C9A H9A1 0.98 .
C9A H9A2 0.98 .
C9A H9A3 0.98 .
C15 H15A 0.98 .
C15 H15B 0.98 .
C15 H15C 0.98 .
C15A H15D 0.98 .
C15A H15E 0.98 .
C15A H15F 0.98 .
